data_7059461
loop_
_publ_author_name
'Sheng, Kai'
'Ji, Bao-Qian'
'Feng, Lei'
'Su, Yan-Min'
'Jagodi\<c, Marko'
'Jagli\<ci\'c, Zvonko'
'Sun, Di'

_publ_section_title
;
 A rod-like hexanuclear nickel cluster based on a bi(pyrazole-alcohol)
 ligand: structure, electrospray ionization mass spectrometry, magnetism
 and photocurrent response
;
_journal_issue 17
_journal_name_full 'New Journal of Chemistry'
_journal_page_first 7152
_journal_page_last 7157
_journal_paper_doi 10.1039/D0NJ00959H
_journal_volume 44
_journal_year 2020
_chemical_formula_moiety 'C40 H64 N8 Ni6 O24, 4(C2 H6 O), 2(C2 H5 O)'
_chemical_formula_sum 'C52 H98 N8 Ni6 O30'
_chemical_formula_weight 1667.64
_space_group_crystal_system monoclinic
_space_group_IT_number 15
_space_group_name_Hall '-C 2yc'
_space_group_name_H-M_alt 'C 1 2/c 1'
_atom_sites_solution_hydrogens mixed
_atom_sites_solution_primary dual
_audit_creation_date 2019-05-14
_audit_creation_method
;
Olex2 1.2
(compiled 2018.05.29 svn.r3508 for OlexSys, GUI svn.r5506)
;
_audit_update_record
;
2020-03-27 deposited with the CCDC.	2020-04-01 downloaded from the CCDC.
;
_cell_angle_alpha 90
_cell_angle_beta 111.4801(10)
_cell_angle_gamma 90
_cell_formula_units_Z 4
_cell_length_a 29.039(3)
_cell_length_b 12.0094(11)
_cell_length_c 22.276(2)
_cell_measurement_reflns_used 4092
_cell_measurement_temperature 173(2)
_cell_measurement_theta_max 25.768
_cell_measurement_theta_min 2.225
_cell_volume 7229.0(12)
_computing_cell_refinement 'SAINT v8.37A (Bruker, 2015)'
_computing_data_reduction 'SAINT v8.37A (Bruker, 2015)'
_computing_molecular_graphics 'Olex2 (Dolomanov et al., 2009)'
_computing_publication_material 'Olex2 (Dolomanov et al., 2009)'
_computing_structure_refinement 'XL (Sheldrick, 2008)'
_computing_structure_solution 'XT (Sheldrick, 2015)'
_diffrn_ambient_temperature 173(2)
_diffrn_measured_fraction_theta_full 0.999
_diffrn_measured_fraction_theta_max 0.999
_diffrn_measurement_device_type CCD
_diffrn_radiation_type MoK\a
_diffrn_radiation_wavelength 0.71073
_diffrn_reflns_av_R_equivalents 0.0474
_diffrn_reflns_av_unetI/netI 0.0593
_diffrn_reflns_Laue_measured_fraction_full 0.999
_diffrn_reflns_Laue_measured_fraction_max 0.999
_diffrn_reflns_limit_h_max 28
_diffrn_reflns_limit_h_min -36
_diffrn_reflns_limit_k_max 10
_diffrn_reflns_limit_k_min -14
_diffrn_reflns_limit_l_max 27
_diffrn_reflns_limit_l_min -27
_diffrn_reflns_number 23345
_diffrn_reflns_point_group_measured_fraction_full 0.999
_diffrn_reflns_point_group_measured_fraction_max 0.999
_diffrn_reflns_theta_full 25.242
_diffrn_reflns_theta_max 26.370
_diffrn_reflns_theta_min 1.856
_exptl_absorpt_coefficient_mu 1.616
_exptl_absorpt_correction_T_max 0.7456
_exptl_absorpt_correction_T_min 0.7100
_exptl_absorpt_correction_type multi-scan
_exptl_absorpt_process_details
'SADABS 2016/2: Krause, L., Herbst-Irmer, R., Sheldrick G.M. & Stalke D., J. Appl. Cryst. 48 (2015) 3-10'
_exptl_crystal_colour 'clear yellowish green'
_exptl_crystal_colour_lustre clear
_exptl_crystal_colour_modifier yellowish
_exptl_crystal_colour_primary green
_exptl_crystal_density_diffrn 1.532
_exptl_crystal_description block
_exptl_crystal_F_000 3496
_exptl_crystal_size_max 0.07
_exptl_crystal_size_mid 0.05
_exptl_crystal_size_min 0.04
_refine_diff_density_max 0.690
_refine_diff_density_min -0.445
_refine_diff_density_rms 0.093
_refine_ls_extinction_method none
_refine_ls_goodness_of_fit_ref 1.024
_refine_ls_hydrogen_treatment constr
_refine_ls_matrix_type full
_refine_ls_number_parameters 448
_refine_ls_number_reflns 7379
_refine_ls_number_restraints 0
_refine_ls_restrained_S_all 1.024
_refine_ls_R_factor_all 0.0722
_refine_ls_R_factor_gt 0.0441
_refine_ls_shift/su_max 0.002
_refine_ls_shift/su_mean 0.000
_refine_ls_structure_factor_coef Fsqd
_refine_ls_weighting_details 'w=1/[\s^2^(Fo^2^)+(0.0333P)^2^+21.5838P] where P=(Fo^2^+2Fc^2^)/3'
_refine_ls_weighting_scheme calc
_refine_ls_wR_factor_gt 0.0878
_refine_ls_wR_factor_ref 0.0995
_reflns_Friedel_coverage 0.000
_reflns_number_gt 5453
_reflns_number_total 7379
_reflns_threshold_expression 'I > 2\s(I)'
_cod_data_source_file d0nj00959h2.cif
_cod_data_source_block p
_cod_depositor_comments
;Adding full bibliography for 7059461.cif.

 Adding full bibliography for 7059461.cif.
;
_cod_original_cell_volume 7229.0(11)
_cod_database_code 7059461
_shelx_shelxl_version_number 2014/7
_shelx_space_group_comment
;
The symmetry employed for this shelxl refinement is uniquely defined
by the following loop, which should always be used as a source of
symmetry information in preference to the above space-group names.
They are only intended as comments.
;
_shelx_estimated_absorpt_t_max 0.938
_shelx_estimated_absorpt_t_min 0.895
_exptl_absorpt_special_details
'The following wavelength and cell were deduced by SADABS from the direction cosines etc. They are given here for emergency use only: CELL 1.34133   26.749    8.343    9.630   89.989  110.974   89.992'
_olex2_refinement_description
;
1. Fixed Uiso
 At 1.2 times of:
  All C(H) groups, All C(H,H) groups
 At 1.5 times of:
  All C(H,H,H) groups, All O(H) groups, All O(H,H) groups
2.a Riding coordinates:
 O11(H11A,H11B)
2.b Rotating group:
 O12(H12A,H12B)
2.c Ternary CH refined with riding coordinates:
 C6(H6), C7(H7)
2.d Secondary CH2 refined with riding coordinates:
 C21(H21A,H21B), C24(H24A,H24B)
2.e Aromatic/amide H refined with riding coordinates:
 C3(H3), C10(H10), C26(H26)
2.f Idealised Me refined as rotating group:
 C1(H1A,H1B,H1C), C5(H5A,H5B,H5C), C8(H8A,H8B,H8C), C12(H12C,H12D,H12E),
 C14(H14A,H14B,H14C), C16(H16A,H16B,H16C), C18(H18A,H18B,H18C), C19(H19A,H19B,
 H19C), C22(H22A,H22B,H22C), C25(H25A,H25B,H25C), C23(H23A,H23B,H23C)
2.g Idealised tetrahedral OH refined as rotating group:
 O13(H13), O14(H14), O15(H15)
;
_olex2_submission_special_instructions 'No special instructions were received'

loop_
_space_group_symop_operation_xyz
'x, y, z'
'-x, y, -z+1/2'
'x+1/2, y+1/2, z'
'-x+1/2, y+1/2, -z+1/2'
'-x, -y, -z'
'x, -y, z-1/2'
'-x+1/2, -y+1/2, -z'
'x+1/2, -y+1/2, z-1/2'

loop_
_atom_site_label
_atom_site_type_symbol
_atom_site_fract_x
_atom_site_fract_y
_atom_site_fract_z
_atom_site_U_iso_or_equiv
_atom_site_adp_type
_atom_site_occupancy
_atom_site_site_symmetry_order
_atom_site_calc_flag
_atom_site_refinement_flags_posn
_atom_site_refinement_flags_adp
_atom_site_refinement_flags_occupancy
_atom_site_disorder_assembly
_atom_site_disorder_group
Ni1 Ni 0.46466(2) 0.89226(4) 0.28950(2) 0.01601(12) Uani 1 1 d . . . . .
Ni2 Ni 0.57735(2) 0.74546(4) 0.33231(2) 0.01684(12) Uani 1 1 d . . . . .
Ni3 Ni 0.67370(2) 0.83336(4) 0.43275(2) 0.01929(12) Uani 1 1 d . . . . .
O1 O 0.61639(8) 0.6031(2) 0.35505(11) 0.0235(6) Uani 1 1 d . . . . .
O2 O 0.68198(9) 0.6649(2) 0.43841(11) 0.0229(6) Uani 1 1 d . . . . .
O3 O 0.60933(8) 0.9157(2) 0.23670(10) 0.0218(6) Uani 1 1 d . . . . .
O4 O 0.64074(8) 0.8226(2) 0.33004(10) 0.0187(6) Uani 1 1 d . . . . .
O5 O 0.45073(8) 0.7261(2) 0.26800(10) 0.0184(5) Uani 1 1 d . . . . .
O6 O 0.51999(8) 0.6494(2) 0.33682(11) 0.0237(6) Uani 1 1 d . . . . .
O7 O 0.69595(9) 0.8429(2) 0.53169(11) 0.0251(6) Uani 1 1 d . . . . .
O8 O 0.67961(11) 1.0203(3) 0.54624(13) 0.0390(7) Uani 1 1 d . . . . .
O9 O 0.53862(8) 0.89189(19) 0.30581(9) 0.0153(5) Uani 1 1 d . . . . .
O10 O 0.60023(8) 0.8168(2) 0.42185(10) 0.0174(5) Uani 1 1 d . . . . .
O11 O 0.74681(8) 0.8404(2) 0.44047(11) 0.0245(6) Uani 1 1 d . . . . .
H11A H 0.7654 0.8449 0.4800 0.037 Uiso 1 1 d R . . . .
H11B H 0.7538 0.7816 0.4243 0.037 Uiso 1 1 d R . . . .
O12 O 0.67534(9) 1.0053(2) 0.42711(11) 0.0262(6) Uani 1 1 d . . . . .
H12A H 0.7029 1.0292 0.4231 0.039 Uiso 1 1 d GR . . . .
H12B H 0.6768 1.0365 0.4638 0.039 Uiso 1 1 d GR . . . .
N1 N 0.53025(10) 1.0689(2) 0.34446(12) 0.0175(6) Uani 1 1 d . . . . .
N2 N 0.48081(10) 1.0585(3) 0.30961(12) 0.0198(7) Uani 1 1 d . . . . .
N3 N 0.48310(10) 0.8610(3) 0.38773(12) 0.0201(7) Uani 1 1 d . . . . .
N4 N 0.52822(10) 0.8907(2) 0.43408(12) 0.0175(7) Uani 1 1 d . . . . .
C1 C 0.40329(14) 0.7875(4) 0.38842(18) 0.0345(10) Uani 1 1 d . . . . .
H1A H 0.3806 0.8492 0.3857 0.052 Uiso 1 1 calc GR . . . .
H1B H 0.3968 0.7266 0.4135 0.052 Uiso 1 1 calc GR . . . .
H1C H 0.3983 0.7610 0.3449 0.052 Uiso 1 1 calc GR . . . .
C2 C 0.45549(13) 0.8265(3) 0.42070(16) 0.0234(9) Uani 1 1 d . . . . .
C3 C 0.48239(14) 0.8337(3) 0.48707(17) 0.0281(9) Uani 1 1 d . . . . .
H3 H 0.4710 0.8145 0.5206 0.034 Uiso 1 1 calc R . . . .
C4 C 0.52804(14) 0.8733(3) 0.49441(15) 0.0233(9) Uani 1 1 d . . . . .
C5 C 0.57210(14) 0.8946(4) 0.55441(16) 0.0296(10) Uani 1 1 d . . . . .
H5A H 0.5964 0.8349 0.5603 0.044 Uiso 1 1 calc GR . . . .
H5B H 0.5617 0.8967 0.5916 0.044 Uiso 1 1 calc GR . . . .
H5C H 0.5870 0.9661 0.5506 0.044 Uiso 1 1 calc GR . . . .
C6 C 0.57301(12) 0.9135(3) 0.41994(14) 0.0171(8) Uani 1 1 d . . . . .
H6 H 0.5944 0.9654 0.4538 0.021 Uiso 1 1 calc R . . . .
C7 C 0.56157(12) 0.9694(3) 0.35408(14) 0.0174(8) Uani 1 1 d . . . . .
H7 H 0.5936 0.9919 0.3504 0.021 Uiso 1 1 calc R . . . .
C8 C 0.59439(14) 1.2106(3) 0.40209(19) 0.0320(10) Uani 1 1 d . . . . .
H8A H 0.6036 1.1807 0.4458 0.048 Uiso 1 1 calc GR . . . .
H8B H 0.5962 1.2921 0.4040 0.048 Uiso 1 1 calc GR . . . .
H8C H 0.6173 1.1822 0.3825 0.048 Uiso 1 1 calc GR . . . .
C9 C 0.54280(13) 1.1754(3) 0.36233(16) 0.0220(8) Uani 1 1 d . . . . .
C10 C 0.49989(15) 1.2357(3) 0.33822(17) 0.0296(9) Uani 1 1 d . . . . .
H10 H 0.4964 1.3136 0.3428 0.036 Uiso 1 1 calc R . . . .
C11 C 0.46219(14) 1.1607(3) 0.30556(16) 0.0232(8) Uani 1 1 d . . . . .
C12 C 0.40839(14) 1.1840(4) 0.27045(17) 0.0312(10) Uani 1 1 d . . . . .
H12C H 0.3931 1.1210 0.2422 0.047 Uiso 1 1 calc GR . . . .
H12D H 0.4046 1.2516 0.2445 0.047 Uiso 1 1 calc GR . . . .
H12E H 0.3922 1.1945 0.3017 0.047 Uiso 1 1 calc GR . . . .
C13 C 0.69342(14) 0.9255(4) 0.56647(18) 0.0302(10) Uani 1 1 d . . . . .
C14 C 0.70921(18) 0.9010(4) 0.63789(19) 0.0507(13) Uani 1 1 d . . . . .
H14A H 0.6930 0.8327 0.6440 0.076 Uiso 1 1 calc GR . . . .
H14B H 0.6996 0.9632 0.6593 0.076 Uiso 1 1 calc GR . . . .
H14C H 0.7452 0.8914 0.6565 0.076 Uiso 1 1 calc GR . . . .
C15 C 0.47563(13) 0.6446(3) 0.30071(16) 0.0218(8) Uani 1 1 d . . . . .
C16 C 0.44881(15) 0.5363(4) 0.2951(2) 0.0467(13) Uani 1 1 d . . . . .
H16A H 0.4632 0.4808 0.2749 0.070 Uiso 1 1 calc GR . . . .
H16B H 0.4137 0.5467 0.2686 0.070 Uiso 1 1 calc GR . . . .
H16C H 0.4519 0.5106 0.3382 0.070 Uiso 1 1 calc GR . . . .
C17 C 0.65724(13) 0.5893(3) 0.40043(16) 0.0224(8) Uani 1 1 d . . . . .
C18 C 0.67829(14) 0.4737(3) 0.4116(2) 0.0366(11) Uani 1 1 d . . . . .
H18A H 0.7122 0.4750 0.4121 0.055 Uiso 1 1 calc GR . . . .
H18B H 0.6579 0.4246 0.3769 0.055 Uiso 1 1 calc GR . . . .
H18C H 0.6785 0.4459 0.4531 0.055 Uiso 1 1 calc GR . . . .
C19 C 0.69576(14) 0.9096(4) 0.28711(18) 0.0394(12) Uani 1 1 d . . . . .
H19A H 0.7057 0.8571 0.2604 0.059 Uiso 1 1 calc GR . . . .
H19B H 0.7191 0.9050 0.3318 0.059 Uiso 1 1 calc GR . . . .
H19C H 0.6958 0.9854 0.2709 0.059 Uiso 1 1 calc GR . . . .
C20 C 0.64510(13) 0.8809(3) 0.28444(15) 0.0211(8) Uani 1 1 d . . . . .
O13 O 0.66979(15) 0.5272(4) 0.60571(18) 0.0777(13) Uani 1 1 d . . . . .
H13 H 0.6431 0.5290 0.5736 0.117 Uiso 1 1 calc GR . . . .
C21 C 0.6616(2) 0.5658(6) 0.6596(3) 0.081(2) Uani 1 1 d . . . . .
H21A H 0.6256 0.5733 0.6491 0.097 Uiso 1 1 calc R . . . .
H21B H 0.6766 0.6407 0.6709 0.097 Uiso 1 1 calc R . . . .
C22 C 0.6820(2) 0.4934(7) 0.7148(3) 0.093(2) Uani 1 1 d . . . . .
H22A H 0.6641 0.4224 0.7061 0.139 Uiso 1 1 calc GR . . . .
H22B H 0.6787 0.5287 0.7527 0.139 Uiso 1 1 calc GR . . . .
H22C H 0.7171 0.4800 0.7230 0.139 Uiso 1 1 calc GR . . . .
O14 O 0.60525(13) 0.6448(3) 0.51039(16) 0.0565(10) Uani 1 1 d . . . . .
H14 H 0.6058 0.6850 0.4798 0.085 Uiso 1 1 calc GR . . . .
C25 C 0.5610(2) 0.4783(5) 0.4652(3) 0.0746(18) Uani 1 1 d . . . . .
H25A H 0.5651 0.4858 0.4236 0.112 Uiso 1 1 calc GR . . . .
H25B H 0.5300 0.4391 0.4590 0.112 Uiso 1 1 calc GR . . . .
H25C H 0.5889 0.4359 0.4950 0.112 Uiso 1 1 calc GR . . . .
C26 C 0.5597(2) 0.5903(5) 0.4924(3) 0.0589(15) Uani 1 1 d . . . . .
H26 H 0.5311 0.6215 0.4970 0.071 Uiso 1 1 calc R . . . .
O15 O 0.25851(12) 0.5933(3) 0.41733(18) 0.0518(9) Uani 1 1 d . . . . .
H15 H 0.2817 0.5552 0.4139 0.078 Uiso 1 1 calc GR . . . .
C23 C 0.2513(3) 0.7531(5) 0.3490(3) 0.096(2) Uani 1 1 d . . . . .
H23A H 0.2671 0.7133 0.3233 0.144 Uiso 1 1 calc GR . . . .
H23B H 0.2597 0.8324 0.3507 0.144 Uiso 1 1 calc GR . . . .
H23C H 0.2153 0.7441 0.3293 0.144 Uiso 1 1 calc GR . . . .
C24 C 0.2690(2) 0.7076(4) 0.4146(3) 0.0587(14) Uani 1 1 d . . . . .
H24A H 0.3052 0.7188 0.4346 0.070 Uiso 1 1 calc R . . . .
H24B H 0.2535 0.7498 0.4405 0.070 Uiso 1 1 calc R . . . .

loop_
_atom_site_aniso_label
_atom_site_aniso_U_11
_atom_site_aniso_U_22
_atom_site_aniso_U_33
_atom_site_aniso_U_23
_atom_site_aniso_U_13
_atom_site_aniso_U_12
Ni1 0.0131(2) 0.0180(3) 0.0162(2) 0.00005(18) 0.00447(16) 0.0003(2)
Ni2 0.0125(2) 0.0165(3) 0.0190(2) 0.00046(18) 0.00283(16) 0.0001(2)
Ni3 0.0140(2) 0.0199(3) 0.0210(2) 0.00093(19) 0.00298(17) -0.0009(2)
O1 0.0164(13) 0.0192(15) 0.0284(12) -0.0004(11) 0.0006(10) 0.0001(11)
O2 0.0184(13) 0.0190(15) 0.0256(12) 0.0013(11) 0.0013(10) 0.0008(11)
O3 0.0162(13) 0.0267(16) 0.0219(11) 0.0024(11) 0.0063(10) -0.0026(11)
O4 0.0140(12) 0.0213(15) 0.0204(11) 0.0025(10) 0.0056(9) -0.0007(11)
O5 0.0156(12) 0.0156(15) 0.0220(11) 0.0028(10) 0.0044(9) 0.0026(11)
O6 0.0140(13) 0.0251(16) 0.0279(12) 0.0068(11) 0.0029(10) -0.0008(11)
O7 0.0217(14) 0.0270(16) 0.0236(12) -0.0029(11) 0.0046(10) 0.0015(12)
O8 0.0463(19) 0.0291(19) 0.0424(16) -0.0093(14) 0.0173(14) -0.0021(15)
O9 0.0145(12) 0.0154(14) 0.0146(10) -0.0014(9) 0.0040(8) -0.0016(10)
O10 0.0149(12) 0.0176(14) 0.0182(11) 0.0008(10) 0.0045(9) 0.0006(11)
O11 0.0190(13) 0.0271(16) 0.0230(12) 0.0020(11) 0.0027(10) -0.0030(12)
O12 0.0202(14) 0.0240(16) 0.0319(13) -0.0016(11) 0.0067(11) -0.0020(12)
N1 0.0177(15) 0.0150(17) 0.0203(13) -0.0007(12) 0.0075(11) 0.0003(13)
N2 0.0170(15) 0.0238(19) 0.0180(13) -0.0002(12) 0.0055(11) 0.0015(14)
N3 0.0160(15) 0.0240(19) 0.0187(13) 0.0014(12) 0.0044(11) -0.0021(13)
N4 0.0146(15) 0.0207(18) 0.0177(13) -0.0005(12) 0.0064(11) 0.0009(13)
C1 0.021(2) 0.048(3) 0.034(2) 0.0050(19) 0.0097(16) -0.008(2)
C2 0.0199(19) 0.025(2) 0.0260(17) 0.0024(16) 0.0092(14) 0.0011(17)
C3 0.026(2) 0.038(3) 0.0244(17) 0.0070(17) 0.0138(15) 0.0020(19)
C4 0.026(2) 0.027(2) 0.0190(16) 0.0015(15) 0.0095(14) 0.0035(17)
C5 0.026(2) 0.042(3) 0.0205(17) 0.0011(17) 0.0087(15) 0.000(2)
C6 0.0126(17) 0.019(2) 0.0179(15) -0.0010(14) 0.0040(13) -0.0027(15)
C7 0.0153(18) 0.016(2) 0.0201(16) -0.0013(14) 0.0051(13) -0.0010(15)
C8 0.031(2) 0.020(2) 0.045(2) -0.0075(18) 0.0139(18) -0.0062(19)
C9 0.026(2) 0.018(2) 0.0251(17) -0.0013(15) 0.0119(15) -0.0009(17)
C10 0.039(2) 0.017(2) 0.0329(19) 0.0003(17) 0.0129(17) 0.0068(19)
C11 0.027(2) 0.022(2) 0.0217(16) 0.0014(15) 0.0092(15) 0.0078(18)
C12 0.027(2) 0.033(3) 0.0314(19) -0.0002(18) 0.0076(16) 0.0111(19)
C13 0.023(2) 0.035(3) 0.0306(19) -0.0077(19) 0.0080(16) -0.008(2)
C14 0.062(3) 0.058(4) 0.029(2) -0.010(2) 0.012(2) -0.002(3)
C15 0.021(2) 0.018(2) 0.0278(18) 0.0048(15) 0.0105(15) 0.0012(16)
C16 0.026(2) 0.028(3) 0.068(3) 0.020(2) -0.004(2) -0.007(2)
C17 0.0163(19) 0.023(2) 0.0272(17) 0.0021(16) 0.0075(14) 0.0002(17)
C18 0.024(2) 0.021(2) 0.053(2) -0.0007(19) -0.0003(18) 0.0031(19)
C19 0.019(2) 0.070(4) 0.0284(19) 0.016(2) 0.0084(16) -0.001(2)
C20 0.0162(18) 0.025(2) 0.0206(16) -0.0031(15) 0.0048(14) -0.0035(16)
O13 0.072(3) 0.105(4) 0.066(2) 0.026(2) 0.037(2) 0.036(3)
C21 0.064(4) 0.109(6) 0.084(4) 0.008(4) 0.044(3) 0.013(4)
C22 0.054(4) 0.160(8) 0.062(4) 0.010(4) 0.020(3) 0.000(4)
O14 0.059(2) 0.050(2) 0.067(2) 0.0235(18) 0.0306(18) 0.0040(19)
C25 0.086(5) 0.058(4) 0.077(4) 0.003(3) 0.027(3) -0.003(4)
C26 0.047(3) 0.054(4) 0.073(3) -0.010(3) 0.019(3) 0.008(3)
O15 0.046(2) 0.035(2) 0.086(2) 0.0083(18) 0.0387(19) -0.0038(17)
C23 0.156(7) 0.058(5) 0.087(5) 0.010(4) 0.060(5) 0.011(5)
C24 0.068(4) 0.040(3) 0.077(4) -0.008(3) 0.038(3) -0.020(3)

loop_
_atom_type_symbol
_atom_type_description
_atom_type_scat_dispersion_real
_atom_type_scat_dispersion_imag
_atom_type_scat_source
C C 0.0033 0.0016 'International Tables Vol C Tables 4.2.6.8 and 6.1.1.4'
H H 0.0000 0.0000 'International Tables Vol C Tables 4.2.6.8 and 6.1.1.4'
N N 0.0061 0.0033 'International Tables Vol C Tables 4.2.6.8 and 6.1.1.4'
Ni Ni 0.3393 1.1124 'International Tables Vol C Tables 4.2.6.8 and 6.1.1.4'
O O 0.0106 0.0060 'International Tables Vol C Tables 4.2.6.8 and 6.1.1.4'

loop_
_geom_angle_atom_site_label_1
_geom_angle_atom_site_label_2
_geom_angle_atom_site_label_3
_geom_angle
_geom_angle_site_symmetry_1
_geom_angle_site_symmetry_3
_geom_angle_publ_flag
O3 Ni1 O5 88.31(10) 2_655 . ?
O3 Ni1 O9 93.35(9) 2_655 2_655 ?
O3 Ni1 O9 170.03(10) 2_655 . ?
O3 Ni1 N2 93.47(11) 2_655 . ?
O3 Ni1 N3 99.48(10) 2_655 . ?
O5 Ni1 O9 80.18(9) . 2_655 ?
O5 Ni1 N2 177.75(11) . . ?
O5 Ni1 N3 91.31(10) . . ?
O9 Ni1 O5 98.26(9) . . ?
O9 Ni1 O9 80.48(8) . 2_655 ?
O9 Ni1 N2 79.80(10) . . ?
O9 Ni1 N3 87.92(10) . . ?
N2 Ni1 O9 98.32(10) . 2_655 ?
N2 Ni1 N3 89.76(11) . . ?
N3 Ni1 O9 164.41(10) . 2_655 ?
O1 Ni2 O4 87.86(10) . . ?
O1 Ni2 O5 97.93(9) . 2_655 ?
O1 Ni2 O6 84.43(10) . . ?
O1 Ni2 O9 177.45(10) . . ?
O1 Ni2 O10 99.14(9) . . ?
O4 Ni2 O5 91.48(9) . 2_655 ?
O6 Ni2 O4 172.27(10) . . ?
O6 Ni2 O5 89.08(9) . 2_655 ?
O9 Ni2 O4 90.45(9) . . ?
O9 Ni2 O5 80.21(9) . 2_655 ?
O9 Ni2 O6 97.24(10) . . ?
O10 Ni2 O4 82.09(9) . . ?
O10 Ni2 O5 161.50(9) . 2_655 ?
O10 Ni2 O6 99.61(10) . . ?
O10 Ni2 O9 82.51(9) . . ?
O2 Ni3 O4 90.16(9) . . ?
O2 Ni3 O7 90.32(10) . . ?
O2 Ni3 O10 90.31(10) . . ?
O2 Ni3 O11 86.61(10) . . ?
O2 Ni3 O12 171.92(10) . . ?
O7 Ni3 O4 172.32(10) . . ?
O7 Ni3 O10 92.11(9) . . ?
O7 Ni3 O11 89.92(9) . . ?
O7 Ni3 O12 90.24(10) . . ?
O10 Ni3 O4 80.22(8) . . ?
O10 Ni3 O11 176.32(10) . . ?
O10 Ni3 O12 97.72(10) . . ?
O11 Ni3 O4 97.77(9) . . ?
O11 Ni3 O12 85.34(10) . . ?
O12 Ni3 O4 90.36(9) . . ?
C17 O1 Ni2 126.4(2) . . ?
C17 O2 Ni3 130.1(2) . . ?
C20 O3 Ni1 131.1(2) . 2_655 ?
Ni2 O4 Ni3 93.11(9) . . ?
C20 O4 Ni2 127.6(2) . . ?
C20 O4 Ni3 133.1(2) . . ?
Ni1 O5 Ni2 96.17(9) . 2_655 ?
C15 O5 Ni1 126.1(2) . . ?
C15 O5 Ni2 127.8(2) . 2_655 ?
C15 O6 Ni2 131.2(2) . . ?
C13 O7 Ni3 128.8(3) . . ?
Ni1 O9 Ni1 99.52(8) . 2_655 ?
Ni1 O9 Ni2 118.83(11) . . ?
Ni2 O9 Ni1 96.32(9) . 2_655 ?
C7 O9 Ni1 108.08(19) . . ?
C7 O9 Ni1 127.8(2) . 2_655 ?
C7 O9 Ni2 107.07(18) . . ?
Ni2 O10 Ni3 96.17(10) . . ?
C6 O10 Ni2 109.91(17) . . ?
C6 O10 Ni3 118.2(2) . . ?
N2 N1 C7 118.4(3) . . ?
C9 N1 N2 111.6(3) . . ?
C9 N1 C7 129.9(3) . . ?
N1 N2 Ni1 108.7(2) . . ?
C11 N2 Ni1 145.4(2) . . ?
C11 N2 N1 105.8(3) . . ?
N4 N3 Ni1 123.0(2) . . ?
C2 N3 Ni1 131.0(2) . . ?
C2 N3 N4 105.3(3) . . ?
N3 N4 C6 123.9(2) . . ?
C4 N4 N3 110.6(3) . . ?
C4 N4 C6 124.2(3) . . ?
N3 C2 C1 122.7(3) . . ?
N3 C2 C3 110.3(3) . . ?
C3 C2 C1 127.1(3) . . ?
C4 C3 C2 106.9(3) . . ?
N4 C4 C5 123.0(3) . . ?
C3 C4 N4 106.9(3) . . ?
C3 C4 C5 130.1(3) . . ?
O10 C6 N4 111.9(3) . . ?
O10 C6 C7 108.4(3) . . ?
N4 C6 C7 112.8(3) . . ?
O9 C7 N1 109.6(2) . . ?
O9 C7 C6 108.7(3) . . ?
N1 C7 C6 113.6(3) . . ?
N1 C9 C8 123.1(3) . . ?
N1 C9 C10 106.1(3) . . ?
C10 C9 C8 130.8(4) . . ?
C9 C10 C11 106.8(3) . . ?
N2 C11 C10 109.7(3) . . ?
N2 C11 C12 121.9(3) . . ?
C10 C11 C12 128.3(4) . . ?
O7 C13 C14 115.1(4) . . ?
O8 C13 O7 125.3(4) . . ?
O8 C13 C14 119.7(4) . . ?
O5 C15 C16 116.8(3) . . ?
O6 C15 O5 124.7(3) . . ?
O6 C15 C16 118.5(3) . . ?
O1 C17 O2 125.4(4) . . ?
O1 C17 C18 117.5(3) . . ?
O2 C17 C18 117.0(3) . . ?
O3 C20 O4 124.3(3) . . ?
O3 C20 C19 117.1(3) . . ?
O4 C20 C19 118.6(3) . . ?
O13 C21 C22 112.9(6) . . ?
O14 C26 C25 112.2(5) . . ?
O15 C24 C23 113.7(5) . . ?

loop_
_geom_bond_atom_site_label_1
_geom_bond_atom_site_label_2
_geom_bond_distance
_geom_bond_site_symmetry_2
_geom_bond_publ_flag
Ni1 O3 2.030(2) 2_655 ?
Ni1 O5 2.057(2) . ?
Ni1 O9 2.090(2) 2_655 ?
Ni1 O9 2.043(2) . ?
Ni1 N2 2.062(3) . ?
Ni1 N3 2.087(3) . ?
Ni2 O1 2.011(2) . ?
Ni2 O4 2.078(2) . ?
Ni2 O5 2.092(2) 2_655 ?
Ni2 O6 2.058(2) . ?
Ni2 O9 2.054(2) . ?
Ni2 O10 2.046(2) . ?
Ni3 O2 2.036(3) . ?
Ni3 O4 2.136(2) . ?
Ni3 O7 2.060(2) . ?
Ni3 O10 2.067(2) . ?
Ni3 O11 2.068(2) . ?
Ni3 O12 2.070(3) . ?
O1 C17 1.256(4) . ?
O2 C17 1.269(4) . ?
O3 Ni1 2.030(2) 2_655 ?
O3 C20 1.255(4) . ?
O4 C20 1.277(4) . ?
O5 Ni2 2.092(2) 2_655 ?
O5 C15 1.275(4) . ?
O6 C15 1.245(4) . ?
O7 C13 1.277(5) . ?
O8 C13 1.236(5) . ?
O9 Ni1 2.090(2) 2_655 ?
O9 C7 1.394(4) . ?
O10 C6 1.397(4) . ?
N1 N2 1.365(4) . ?
N1 C7 1.468(4) . ?
N1 C9 1.350(5) . ?
N2 C11 1.330(5) . ?
N3 N4 1.385(4) . ?
N3 C2 1.336(5) . ?
N4 C4 1.362(4) . ?
N4 C6 1.472(4) . ?
C1 C2 1.496(5) . ?
C2 C3 1.399(5) . ?
C3 C4 1.361(5) . ?
C4 C5 1.495(5) . ?
C6 C7 1.535(4) . ?
C8 C9 1.495(5) . ?
C9 C10 1.370(5) . ?
C10 C11 1.399(5) . ?
C11 C12 1.495(5) . ?
C13 C14 1.515(5) . ?
C15 C16 1.498(5) . ?
C17 C18 1.501(5) . ?
C19 C20 1.491(5) . ?
O13 C21 1.386(7) . ?
C21 C22 1.443(8) . ?
O14 C26 1.398(6) . ?
C25 C26 1.482(7) . ?
O15 C24 1.412(6) . ?
C23 C24 1.466(7) . ?
